data_1565673
loop_
_publ_author_name
'Lee, Yool'
'Oh, Chaeun'
'Kim, Jin'
'Park, Myong-Suk'
'Bae, Woo Kyun'
'Yoo, Kyung Hyun'
'Hong, Seungwoo'

_publ_section_title
;
 Bioinspired nonheme iron complex that triggers mitochondrial apoptotic
 signalling pathway specifically for colorectal cancer cells
;
_journal_issue 3
_journal_name_full 'Chemical Science'
_journal_page_first 737
_journal_page_last 747
_journal_paper_doi 10.1039/D1SC05094J
_journal_volume 13
_journal_year 2022
_chemical_formula_moiety 'C16 H21 Cl2 Mn N3 O2'
_chemical_formula_sum 'C16 H21 Cl2 Mn N3 O2'
_chemical_formula_weight 413.20
_space_group_crystal_system orthorhombic
_space_group_IT_number 33
_space_group_name_Hall 'P 2c -2n'
_space_group_name_H-M_alt 'P n a 21'
_atom_sites_solution_hydrogens mixed
_audit_creation_method SHELXL-2016/6
_audit_update_record
;
2020-04-26 deposited with the CCDC.	2021-12-10 downloaded from the CCDC.
;
_cell_angle_alpha 90
_cell_angle_beta 90
_cell_angle_gamma 90
_cell_formula_units_Z 8
_cell_length_a 14.289(4)
_cell_length_b 8.933(2)
_cell_length_c 28.022(7)
_cell_measurement_reflns_used 23624
_cell_measurement_temperature 120(2)
_cell_measurement_theta_max 25.017
_cell_measurement_theta_min 1.453
_cell_volume 3576.8(16)
_computing_cell_refinement 'Bruker SMART'
_computing_data_collection 'Bruker SMART'
_computing_data_reduction 'Bruker SAINT'
_computing_molecular_graphics 'Bruker SHELXTL'
_computing_publication_material 'Bruker SHELXTL'
_computing_structure_refinement 'SHELXL-2016/6 (Sheldrick, 2016)'
_computing_structure_solution 'SHELXT 2014/4 (Sheldrick, 2014)'
_diffrn_ambient_temperature 120(2)
_diffrn_measured_fraction_theta_full 0.997
_diffrn_measured_fraction_theta_max 0.997
_diffrn_measurement_device_type 'CCD area detector'
_diffrn_measurement_method 'phi and omega scans'
_diffrn_radiation_type MoK\a
_diffrn_radiation_wavelength 0.71073
_diffrn_reflns_av_R_equivalents 0.0539
_diffrn_reflns_av_unetI/netI 0.0512
_diffrn_reflns_Laue_measured_fraction_full 0.997
_diffrn_reflns_Laue_measured_fraction_max 0.997
_diffrn_reflns_limit_h_max 16
_diffrn_reflns_limit_h_min -16
_diffrn_reflns_limit_k_max 10
_diffrn_reflns_limit_k_min -10
_diffrn_reflns_limit_l_max 33
_diffrn_reflns_limit_l_min -33
_diffrn_reflns_number 23624
_diffrn_reflns_point_group_measured_fraction_full 0.997
_diffrn_reflns_point_group_measured_fraction_max 0.997
_diffrn_reflns_theta_full 25.017
_diffrn_reflns_theta_max 25.017
_diffrn_reflns_theta_min 1.453
_exptl_absorpt_coefficient_mu 1.051
_exptl_absorpt_correction_type multi-scan
_exptl_absorpt_process_details SADABS
_exptl_crystal_colour white
_exptl_crystal_density_diffrn 1.535
_exptl_crystal_density_meas ?
_exptl_crystal_density_method 'not measured'
_exptl_crystal_description block
_exptl_crystal_F_000 1704
_exptl_crystal_size_max 0.400
_exptl_crystal_size_mid 0.300
_exptl_crystal_size_min 0.200
_exptl_transmission_factor_max 0.745
_exptl_transmission_factor_min 0.591
_refine_diff_density_max 0.941
_refine_diff_density_min -0.399
_refine_diff_density_rms 0.088
_refine_ls_abs_structure_details
;
 Refined as an inversion twin.
;
_refine_ls_abs_structure_Flack 0.56(3)
_refine_ls_extinction_method none
_refine_ls_goodness_of_fit_ref 1.097
_refine_ls_hydrogen_treatment mixed
_refine_ls_matrix_type full
_refine_ls_number_parameters 440
_refine_ls_number_reflns 6188
_refine_ls_number_restraints 2
_refine_ls_restrained_S_all 1.097
_refine_ls_R_factor_all 0.0450
_refine_ls_R_factor_gt 0.0404
_refine_ls_shift/su_max 0.000
_refine_ls_shift/su_mean 0.000
_refine_ls_structure_factor_coef Fsqd
_refine_ls_weighting_details 'w=1/[\s^2^(Fo^2^)+(0.0567P)^2^+1.8257P] where P=(Fo^2^+2Fc^2^)/3'
_refine_ls_weighting_scheme calc
_refine_ls_wR_factor_gt 0.1025
_refine_ls_wR_factor_ref 0.1052
_reflns_Friedel_coverage 0.957
_reflns_Friedel_fraction_full 0.998
_reflns_Friedel_fraction_max 0.998
_reflns_number_gt 5717
_reflns_number_total 6188
_reflns_threshold_expression 'I > 2\s(I)'
_cod_data_source_file d1sc05094j2.cif
_cod_data_source_block pre2
_cod_depositor_comments
;
The following automatic conversions were performed:

data item '_exptl_crystal_density_meas' value 'not measured' was
changed to '?' -- the value is perceived as not measured.

Automatic conversion script
Id: cif_fix_values 7556 2019-12-06 15:28:31Z antanas 

 Adding full bibliography for 1565671--1565673.cif.
;
_cod_database_code 1565673
_shelx_shelxl_version_number 2016/6
_shelx_space_group_comment
;
The symmetry employed for this shelxl refinement is uniquely defined
by the following loop, which should always be used as a source of
symmetry information in preference to the above space-group names.
They are only intended as comments.
;
_shelx_estimated_absorpt_t_min 0.679
_shelx_estimated_absorpt_t_max 0.817

loop_
_space_group_symop_operation_xyz
'x, y, z'
'-x, -y, z+1/2'
'x+1/2, -y+1/2, z'
'-x+1/2, y+1/2, z+1/2'

loop_
_atom_site_label
_atom_site_type_symbol
_atom_site_fract_x
_atom_site_fract_y
_atom_site_fract_z
_atom_site_U_iso_or_equiv
_atom_site_adp_type
_atom_site_occupancy
_atom_site_site_symmetry_order
_atom_site_calc_flag
_atom_site_refinement_flags_posn
_atom_site_refinement_flags_adp
_atom_site_refinement_flags_occupancy
_atom_site_disorder_assembly
_atom_site_disorder_group
Mn1 Mn 0.35077(6) 0.59742(10) 0.46718(3) 0.0122(2) Uani 1 1 d . . . . .
Mn2 Mn 0.37442(6) 0.09744(10) 0.70340(3) 0.0127(2) Uani 1 1 d . . . . .
Cl1 Cl 0.44516(12) 0.58268(18) 0.53800(5) 0.0236(4) Uani 1 1 d . . . . .
Cl2 Cl 0.45377(11) 0.50241(17) 0.40414(6) 0.0200(4) Uani 1 1 d . . . . .
Cl3 Cl 0.28074(11) 0.08512(18) 0.63222(5) 0.0224(4) Uani 1 1 d . . . . .
Cl4 Cl 0.27096(11) 0.00169(17) 0.76650(6) 0.0189(3) Uani 1 1 d . . . . .
N1 N 0.2654(3) 0.3872(5) 0.4714(2) 0.0139(11) Uani 1 1 d . . . . .
N2 N 0.2251(4) 0.6314(6) 0.41388(17) 0.0140(11) Uani 1 1 d . . . . .
N3 N 0.3609(3) 0.8329(6) 0.43985(19) 0.0148(12) Uani 1 1 d . . . . .
N4 N 0.4589(3) -0.1142(5) 0.6985(2) 0.0139(11) Uani 1 1 d . . . . .
N5 N 0.4995(4) 0.1277(6) 0.75652(17) 0.0142(11) Uani 1 1 d . . . . .
N6 N 0.3668(4) 0.3331(6) 0.73213(19) 0.0153(12) Uani 1 1 d . . . . .
O1 O 0.2256(3) 0.6977(5) 0.51136(15) 0.0213(10) Uani 1 1 d . . . . .
O2 O 0.2562(4) 0.5337(6) 0.60037(19) 0.0370(13) Uani 1 1 d D . . . .
O3 O 0.5009(3) 0.1968(5) 0.65953(15) 0.0218(10) Uani 1 1 d . . . . .
O4 O 0.4699(4) 0.0323(6) 0.5703(2) 0.0366(13) Uani 1 1 d . . . . .
C1 C 0.2692(5) 0.2861(7) 0.5072(2) 0.0169(14) Uani 1 1 d . . . . .
H1 H 0.313511 0.300773 0.532034 0.020 Uiso 1 1 calc R U . . .
C2 C 0.2118(5) 0.1628(7) 0.5091(2) 0.0226(15) Uani 1 1 d . . . . .
H2A H 0.215857 0.094695 0.535086 0.027 Uiso 1 1 calc R U . . .
C3 C 0.1482(5) 0.1393(7) 0.4730(2) 0.0196(14) Uani 1 1 d . . . . .
H3 H 0.107695 0.054979 0.473495 0.024 Uiso 1 1 calc R U . . .
C4 C 0.1445(4) 0.2421(7) 0.4355(2) 0.0175(13) Uani 1 1 d . . . . .
H4A H 0.102095 0.227471 0.409865 0.021 Uiso 1 1 calc R U . . .
C5 C 0.2024(4) 0.3642(7) 0.4360(2) 0.0138(13) Uani 1 1 d . . . . .
C6 C 0.2030(5) 0.4795(7) 0.3963(2) 0.0181(14) Uani 1 1 d . . . . .
H6A H 0.249818 0.450046 0.372042 0.022 Uiso 1 1 calc R U . . .
H6B H 0.140808 0.480841 0.380725 0.022 Uiso 1 1 calc R U . . .
C7 C 0.2636(5) 0.7294(7) 0.3759(2) 0.0186(14) Uani 1 1 d . . . . .
H7A H 0.211969 0.768187 0.355838 0.022 Uiso 1 1 calc R U . . .
H7B H 0.306270 0.670897 0.355190 0.022 Uiso 1 1 calc R U . . .
C8 C 0.3165(5) 0.8592(6) 0.3980(2) 0.0159(13) Uani 1 1 d . . . . .
C9 C 0.3182(5) 0.9997(7) 0.3762(2) 0.0204(15) Uani 1 1 d . . . . .
H9 H 0.284535 1.016923 0.347445 0.024 Uiso 1 1 calc R U . . .
C10 C 0.3693(5) 1.1130(7) 0.3970(3) 0.0225(16) Uani 1 1 d . . . . .
H10 H 0.374046 1.208038 0.381981 0.027 Uiso 1 1 calc R U . . .
C11 C 0.4135(5) 1.0865(7) 0.4398(2) 0.0205(15) Uani 1 1 d . . . . .
H11 H 0.447685 1.164034 0.455163 0.025 Uiso 1 1 calc R U . . .
C12 C 0.4075(4) 0.9434(7) 0.4606(2) 0.0151(14) Uani 1 1 d . . . . .
H12 H 0.437648 0.925592 0.490320 0.018 Uiso 1 1 calc R U . . .
C13 C 0.1441(4) 0.7038(7) 0.4375(2) 0.0193(14) Uani 1 1 d . . . . .
H13A H 0.086046 0.672077 0.421120 0.023 Uiso 1 1 calc R U . . .
H13B H 0.149778 0.813689 0.433800 0.023 Uiso 1 1 calc R U . . .
C14 C 0.1357(5) 0.6669(8) 0.4905(2) 0.0216(14) Uani 1 1 d . . . . .
H14A H 0.086770 0.729489 0.505562 0.026 Uiso 1 1 calc R U . . .
H14B H 0.118940 0.560235 0.494899 0.026 Uiso 1 1 calc R U . . .
C15 C 0.2243(5) 0.7672(8) 0.5577(2) 0.0233(15) Uani 1 1 d . . . . .
H15A H 0.179053 0.851023 0.557285 0.028 Uiso 1 1 calc R U . . .
H15B H 0.287026 0.809546 0.564349 0.028 Uiso 1 1 calc R U . . .
C16 C 0.1984(5) 0.6609(8) 0.5975(3) 0.0288(16) Uani 1 1 d . . . . .
H16A H 0.201391 0.715461 0.628172 0.035 Uiso 1 1 calc R U . . .
H16B H 0.132918 0.627857 0.592756 0.035 Uiso 1 1 calc R U . . .
C17 C 0.4548(5) -0.2114(7) 0.6626(2) 0.0189(14) Uani 1 1 d . . . . .
H17 H 0.411650 -0.193566 0.637478 0.023 Uiso 1 1 calc R U . . .
C18 C 0.5116(5) -0.3388(7) 0.6604(2) 0.0205(15) Uani 1 1 d . . . . .
H18 H 0.506706 -0.406990 0.634537 0.025 Uiso 1 1 calc R U . . .
C19 C 0.5751(5) -0.3630(7) 0.6971(3) 0.0221(14) Uani 1 1 d . . . . .
H19 H 0.615226 -0.447812 0.696503 0.027 Uiso 1 1 calc R U . . .
C20 C 0.5793(5) -0.2621(7) 0.7345(2) 0.0180(13) Uani 1 1 d . . . . .
H20 H 0.621779 -0.277207 0.760080 0.022 Uiso 1 1 calc R U . . .
C21 C 0.5202(5) -0.1376(7) 0.7340(2) 0.0159(13) Uani 1 1 d . . . . .
C22 C 0.5199(4) -0.0236(6) 0.7744(2) 0.0155(13) Uani 1 1 d . . . . .
H22A H 0.472153 -0.052283 0.798293 0.019 Uiso 1 1 calc R U . . .
H22B H 0.581715 -0.023713 0.790323 0.019 Uiso 1 1 calc R U . . .
C23 C 0.4628(4) 0.2253(7) 0.7945(2) 0.0154(13) Uani 1 1 d . . . . .
H23A H 0.515178 0.261595 0.814485 0.019 Uiso 1 1 calc R U . . .
H23B H 0.419655 0.167544 0.815071 0.019 Uiso 1 1 calc R U . . .
C24 C 0.4110(4) 0.3585(7) 0.7730(2) 0.0146(13) Uani 1 1 d . . . . .
C25 C 0.4067(5) 0.4962(7) 0.7964(2) 0.0213(15) Uani 1 1 d . . . . .
H25 H 0.438025 0.510985 0.825988 0.026 Uiso 1 1 calc R U . . .
C26 C 0.3557(5) 0.6108(7) 0.7756(3) 0.0216(16) Uani 1 1 d . . . . .
H26 H 0.351142 0.705450 0.790873 0.026 Uiso 1 1 calc R U . . .
C27 C 0.3118(5) 0.5863(7) 0.7327(3) 0.0201(15) Uani 1 1 d . . . . .
H27 H 0.276709 0.663812 0.717897 0.024 Uiso 1 1 calc R U . . .
C28 C 0.3196(4) 0.4456(7) 0.7110(2) 0.0160(13) Uani 1 1 d . . . . .
H28 H 0.291035 0.429169 0.680890 0.019 Uiso 1 1 calc R U . . .
C29 C 0.5822(5) 0.2007(8) 0.7332(2) 0.0201(14) Uani 1 1 d . . . . .
H29A H 0.640034 0.167421 0.749545 0.024 Uiso 1 1 calc R U . . .
H29B H 0.577259 0.310510 0.737136 0.024 Uiso 1 1 calc R U . . .
C30 C 0.5899(5) 0.1643(8) 0.6805(2) 0.0203(14) Uani 1 1 d . . . . .
H30A H 0.639382 0.225938 0.665448 0.024 Uiso 1 1 calc R U . . .
H30B H 0.605833 0.057370 0.675986 0.024 Uiso 1 1 calc R U . . .
C31 C 0.5034(5) 0.2663(8) 0.6133(2) 0.0255(15) Uani 1 1 d . . . . .
H31A H 0.549097 0.349602 0.614035 0.031 Uiso 1 1 calc R U . . .
H31B H 0.441087 0.309493 0.606359 0.031 Uiso 1 1 calc R U . . .
C32 C 0.5296(6) 0.1605(8) 0.5738(3) 0.0312(17) Uani 1 1 d . . . . .
H32A H 0.527845 0.215381 0.543150 0.037 Uiso 1 1 calc R U . . .
H32B H 0.594659 0.126103 0.578963 0.037 Uiso 1 1 calc R U . . .
H2 H 0.309(4) 0.562(8) 0.580(2) 0.037 Uiso 1 1 d D U . . .
H4 H 0.419(6) 0.054(10) 0.580(3) 0.037 Uiso 1 1 d . U . . .

loop_
_atom_site_aniso_label
_atom_site_aniso_U_11
_atom_site_aniso_U_22
_atom_site_aniso_U_33
_atom_site_aniso_U_23
_atom_site_aniso_U_13
_atom_site_aniso_U_12
Mn1 0.0111(5) 0.0113(5) 0.0142(5) 0.0007(4) -0.0020(4) -0.0006(4)
Mn2 0.0126(5) 0.0115(5) 0.0141(5) -0.0013(4) -0.0026(4) 0.0007(4)
Cl1 0.0224(9) 0.0286(9) 0.0198(8) 0.0043(7) -0.0074(7) -0.0032(7)
Cl2 0.0181(9) 0.0191(8) 0.0228(8) -0.0003(6) 0.0045(7) 0.0024(6)
Cl3 0.0214(9) 0.0284(9) 0.0174(8) -0.0050(7) -0.0072(6) 0.0047(7)
Cl4 0.0196(9) 0.0175(7) 0.0195(8) -0.0004(6) 0.0022(6) -0.0041(6)
N1 0.014(3) 0.010(2) 0.017(3) 0.000(2) -0.001(2) 0.004(2)
N2 0.017(3) 0.008(2) 0.017(3) 0.0029(19) -0.002(2) -0.001(2)
N3 0.012(3) 0.016(3) 0.017(3) -0.006(2) 0.001(2) 0.004(2)
N4 0.015(3) 0.010(2) 0.017(3) 0.000(2) -0.001(2) 0.0011(19)
N5 0.016(3) 0.012(2) 0.015(3) 0.0013(19) -0.005(2) 0.000(2)
N6 0.014(3) 0.013(3) 0.019(3) 0.000(2) -0.002(2) 0.002(2)
O1 0.017(3) 0.028(3) 0.019(2) -0.009(2) 0.0000(19) -0.0010(19)
O2 0.048(4) 0.033(3) 0.030(3) 0.014(2) 0.010(3) 0.003(3)
O3 0.019(3) 0.029(2) 0.018(2) 0.006(2) 0.0015(19) 0.0032(19)
O4 0.037(4) 0.036(3) 0.037(3) -0.013(3) 0.008(3) -0.009(3)
C1 0.022(4) 0.011(3) 0.018(3) 0.000(3) -0.002(3) -0.001(3)
C2 0.031(4) 0.014(3) 0.023(3) 0.005(3) 0.001(3) 0.002(3)
C3 0.020(3) 0.012(3) 0.026(3) -0.002(3) 0.001(3) -0.002(3)
C4 0.017(3) 0.011(3) 0.024(3) -0.003(2) 0.001(3) 0.003(3)
C5 0.014(3) 0.013(3) 0.015(3) -0.004(2) 0.000(3) 0.002(2)
C6 0.025(4) 0.013(3) 0.016(3) 0.001(2) -0.004(3) -0.008(3)
C7 0.028(4) 0.013(3) 0.015(3) 0.006(3) -0.004(3) -0.002(3)
C8 0.023(4) 0.007(3) 0.018(3) -0.002(2) 0.004(3) 0.000(3)
C9 0.026(4) 0.015(3) 0.021(3) 0.004(3) 0.006(3) 0.001(3)
C10 0.019(4) 0.010(3) 0.038(5) 0.004(3) 0.011(3) 0.001(2)
C11 0.020(4) 0.018(3) 0.023(4) -0.007(3) 0.006(3) -0.006(3)
C12 0.005(3) 0.024(3) 0.017(3) -0.013(3) -0.002(3) 0.006(3)
C13 0.013(3) 0.017(3) 0.028(3) 0.001(3) -0.004(3) 0.003(2)
C14 0.015(4) 0.023(3) 0.027(3) 0.000(3) 0.005(3) 0.000(3)
C15 0.030(4) 0.017(3) 0.022(4) -0.002(3) 0.002(3) 0.001(3)
C16 0.033(5) 0.029(4) 0.024(4) -0.002(3) 0.010(3) 0.003(3)
C17 0.022(4) 0.020(3) 0.015(3) 0.000(3) -0.003(3) 0.000(2)
C18 0.024(4) 0.014(3) 0.024(3) -0.004(3) 0.007(3) -0.002(3)
C19 0.022(4) 0.013(3) 0.031(4) 0.004(3) 0.007(3) 0.007(3)
C20 0.016(3) 0.017(3) 0.020(3) 0.005(3) 0.001(2) 0.004(3)
C21 0.020(4) 0.011(3) 0.017(3) 0.006(2) 0.003(3) -0.002(3)
C22 0.017(4) 0.009(3) 0.021(3) 0.002(2) -0.009(3) 0.001(2)
C23 0.018(3) 0.016(3) 0.013(3) 0.003(3) -0.004(2) 0.001(3)
C24 0.011(3) 0.017(3) 0.016(3) -0.004(3) 0.000(3) -0.002(2)
C25 0.022(4) 0.019(3) 0.022(3) -0.001(3) 0.000(3) 0.000(3)
C26 0.032(4) 0.014(3) 0.019(4) -0.002(3) 0.005(3) -0.002(3)
C27 0.013(4) 0.010(3) 0.037(4) 0.005(3) 0.009(3) 0.004(3)
C28 0.010(3) 0.016(3) 0.021(3) 0.006(3) 0.002(3) -0.003(3)
C29 0.016(4) 0.022(3) 0.022(3) -0.001(3) -0.003(3) -0.004(3)
C30 0.014(4) 0.021(3) 0.026(3) 0.007(3) 0.003(3) -0.001(3)
C31 0.037(4) 0.021(3) 0.019(4) 0.008(3) 0.003(3) 0.005(3)
C32 0.040(5) 0.031(4) 0.022(3) 0.001(3) 0.003(3) -0.006(4)

loop_
_atom_type_symbol
_atom_type_description
_atom_type_scat_dispersion_real
_atom_type_scat_dispersion_imag
_atom_type_scat_source
C C 0.0033 0.0016 'International Tables Vol C Tables 4.2.6.8 and 6.1.1.4'
H H 0.0000 0.0000 'International Tables Vol C Tables 4.2.6.8 and 6.1.1.4'
N N 0.0061 0.0033 'International Tables Vol C Tables 4.2.6.8 and 6.1.1.4'
O O 0.0106 0.0060 'International Tables Vol C Tables 4.2.6.8 and 6.1.1.4'
Cl Cl 0.1484 0.1585 'International Tables Vol C Tables 4.2.6.8 and 6.1.1.4'
Mn Mn 0.3368 0.7283 'International Tables Vol C Tables 4.2.6.8 and 6.1.1.4'

loop_
_geom_angle_atom_site_label_1
_geom_angle_atom_site_label_2
_geom_angle_atom_site_label_3
_geom_angle
_geom_angle_site_symmetry_1
_geom_angle_site_symmetry_3
_geom_angle_publ_flag
N1 Mn1 N3 146.98(19) . . ?
N1 Mn1 O1 82.95(18) . . ?
N3 Mn1 O1 82.63(17) . . ?
N1 Mn1 N2 74.16(18) . . ?
N3 Mn1 N2 73.24(18) . . ?
O1 Mn1 N2 72.84(17) . . ?
N1 Mn1 Cl1 102.44(15) . . ?
N3 Mn1 Cl1 107.29(14) . . ?
O1 Mn1 Cl1 90.75(12) . . ?
N2 Mn1 Cl1 163.47(14) . . ?
N1 Mn1 Cl2 94.29(14) . . ?
N3 Mn1 Cl2 92.29(14) . . ?
O1 Mn1 Cl2 165.40(12) . . ?
N2 Mn1 Cl2 92.60(14) . . ?
Cl1 Mn1 Cl2 103.84(7) . . ?
N4 Mn2 N6 146.38(19) . . ?
N4 Mn2 N5 74.10(18) . . ?
N6 Mn2 N5 72.70(18) . . ?
N4 Mn2 O3 82.68(17) . . ?
N6 Mn2 O3 82.65(18) . . ?
N5 Mn2 O3 72.73(17) . . ?
N4 Mn2 Cl3 102.10(15) . . ?
N6 Mn2 Cl3 108.16(14) . . ?
N5 Mn2 Cl3 163.23(14) . . ?
O3 Mn2 Cl3 90.65(12) . . ?
N4 Mn2 Cl4 94.29(15) . . ?
N6 Mn2 Cl4 92.22(15) . . ?
N5 Mn2 Cl4 92.40(14) . . ?
O3 Mn2 Cl4 165.11(12) . . ?
Cl3 Mn2 Cl4 104.24(7) . . ?
C1 N1 C5 117.9(5) . . ?
C1 N1 Mn1 125.3(4) . . ?
C5 N1 Mn1 116.7(4) . . ?
C6 N2 C13 112.5(5) . . ?
C6 N2 C7 112.5(5) . . ?
C13 N2 C7 110.6(5) . . ?
C6 N2 Mn1 104.8(4) . . ?
C13 N2 Mn1 111.6(4) . . ?
C7 N2 Mn1 104.4(4) . . ?
C12 N3 C8 119.1(6) . . ?
C12 N3 Mn1 125.5(5) . . ?
C8 N3 Mn1 115.4(4) . . ?
C17 N4 C21 119.2(5) . . ?
C17 N4 Mn2 124.9(4) . . ?
C21 N4 Mn2 115.8(4) . . ?
C22 N5 C23 111.7(5) . . ?
C22 N5 C29 113.0(5) . . ?
C23 N5 C29 109.7(5) . . ?
C22 N5 Mn2 105.2(4) . . ?
C23 N5 Mn2 104.8(4) . . ?
C29 N5 Mn2 112.0(3) . . ?
C24 N6 C28 119.3(6) . . ?
C24 N6 Mn2 116.4(4) . . ?
C28 N6 Mn2 124.3(4) . . ?
C14 O1 C15 116.0(5) . . ?
C14 O1 Mn1 113.1(4) . . ?
C15 O1 Mn1 130.4(4) . . ?
C16 O2 H2 102(5) . . ?
C30 O3 C31 115.8(5) . . ?
C30 O3 Mn2 113.0(3) . . ?
C31 O3 Mn2 130.7(4) . . ?
C32 O4 H4 109(6) . . ?
N1 C1 C2 122.8(6) . . ?
N1 C1 H1 118.6 . . ?
C2 C1 H1 118.6 . . ?
C1 C2 C3 119.1(6) . . ?
C1 C2 H2A 120.4 . . ?
C3 C2 H2A 120.4 . . ?
C2 C3 C4 118.5(6) . . ?
C2 C3 H3 120.7 . . ?
C4 C3 H3 120.7 . . ?
C5 C4 C3 119.6(6) . . ?
C5 C4 H4A 120.2 . . ?
C3 C4 H4A 120.2 . . ?
N1 C5 C4 122.0(6) . . ?
N1 C5 C6 115.5(5) . . ?
C4 C5 C6 122.5(6) . . ?
N2 C6 C5 112.4(5) . . ?
N2 C6 H6A 109.1 . . ?
C5 C6 H6A 109.1 . . ?
N2 C6 H6B 109.1 . . ?
C5 C6 H6B 109.1 . . ?
H6A C6 H6B 107.9 . . ?
N2 C7 C8 110.0(5) . . ?
N2 C7 H7A 109.7 . . ?
C8 C7 H7A 109.7 . . ?
N2 C7 H7B 109.7 . . ?
C8 C7 H7B 109.7 . . ?
H7A C7 H7B 108.2 . . ?
N3 C8 C9 121.9(6) . . ?
N3 C8 C7 117.1(5) . . ?
C9 C8 C7 121.0(6) . . ?
C10 C9 C8 118.9(6) . . ?
C10 C9 H9 120.6 . . ?
C8 C9 H9 120.6 . . ?
C11 C10 C9 119.1(6) . . ?
C11 C10 H10 120.4 . . ?
C9 C10 H10 120.4 . . ?
C10 C11 C12 119.3(6) . . ?
C10 C11 H11 120.4 . . ?
C12 C11 H11 120.4 . . ?
N3 C12 C11 121.7(6) . . ?
N3 C12 H12 119.2 . . ?
C11 C12 H12 119.2 . . ?
N2 C13 C14 113.7(5) . . ?
N2 C13 H13A 108.8 . . ?
C14 C13 H13A 108.8 . . ?
N2 C13 H13B 108.8 . . ?
C14 C13 H13B 108.8 . . ?
H13A C13 H13B 107.7 . . ?
O1 C14 C13 106.5(5) . . ?
O1 C14 H14A 110.4 . . ?
C13 C14 H14A 110.4 . . ?
O1 C14 H14B 110.4 . . ?
C13 C14 H14B 110.4 . . ?
H14A C14 H14B 108.6 . . ?
O1 C15 C16 113.4(6) . . ?
O1 C15 H15A 108.9 . . ?
C16 C15 H15A 108.9 . . ?
O1 C15 H15B 108.9 . . ?
C16 C15 H15B 108.9 . . ?
H15A C15 H15B 107.7 . . ?
O2 C16 C15 114.0(6) . . ?
O2 C16 H16A 108.8 . . ?
C15 C16 H16A 108.8 . . ?
O2 C16 H16B 108.8 . . ?
C15 C16 H16B 108.8 . . ?
H16A C16 H16B 107.7 . . ?
N4 C17 C18 122.6(6) . . ?
N4 C17 H17 118.7 . . ?
C18 C17 H17 118.7 . . ?
C19 C18 C17 118.3(6) . . ?
C19 C18 H18 120.9 . . ?
C17 C18 H18 120.9 . . ?
C20 C19 C18 119.1(6) . . ?
C20 C19 H19 120.4 . . ?
C18 C19 H19 120.4 . . ?
C19 C20 C21 119.1(6) . . ?
C19 C20 H20 120.5 . . ?
C21 C20 H20 120.5 . . ?
N4 C21 C20 121.7(6) . . ?
N4 C21 C22 116.4(5) . . ?
C20 C21 C22 121.9(6) . . ?
N5 C22 C21 111.2(5) . . ?
N5 C22 H22A 109.4 . . ?
C21 C22 H22A 109.4 . . ?
N5 C22 H22B 109.4 . . ?
C21 C22 H22B 109.4 . . ?
H22A C22 H22B 108.0 . . ?
N5 C23 C24 110.5(5) . . ?
N5 C23 H23A 109.6 . . ?
C24 C23 H23A 109.6 . . ?
N5 C23 H23B 109.6 . . ?
C24 C23 H23B 109.6 . . ?
H23A C23 H23B 108.1 . . ?
N6 C24 C25 122.4(6) . . ?
N6 C24 C23 116.0(5) . . ?
C25 C24 C23 121.5(5) . . ?
C26 C25 C24 118.4(6) . . ?
C26 C25 H25 120.8 . . ?
C24 C25 H25 120.8 . . ?
C27 C26 C25 119.5(6) . . ?
C27 C26 H26 120.3 . . ?
C25 C26 H26 120.3 . . ?
C26 C27 C28 119.0(6) . . ?
C26 C27 H27 120.5 . . ?
C28 C27 H27 120.5 . . ?
N6 C28 C27 121.3(6) . . ?
N6 C28 H28 119.3 . . ?
C27 C28 H28 119.3 . . ?
N5 C29 C30 112.9(5) . . ?
N5 C29 H29A 109.0 . . ?
C30 C29 H29A 109.0 . . ?
N5 C29 H29B 109.0 . . ?
C30 C29 H29B 109.0 . . ?
H29A C29 H29B 107.8 . . ?
O3 C30 C29 107.0(6) . . ?
O3 C30 H30A 110.3 . . ?
C29 C30 H30A 110.3 . . ?
O3 C30 H30B 110.3 . . ?
C29 C30 H30B 110.3 . . ?
H30A C30 H30B 108.6 . . ?
O3 C31 C32 113.5(5) . . ?
O3 C31 H31A 108.9 . . ?
C32 C31 H31A 108.9 . . ?
O3 C31 H31B 108.9 . . ?
C32 C31 H31B 108.9 . . ?
H31A C31 H31B 107.7 . . ?
O4 C32 C31 114.0(6) . . ?
O4 C32 H32A 108.8 . . ?
C31 C32 H32A 108.8 . . ?
O4 C32 H32B 108.8 . . ?
C31 C32 H32B 108.8 . . ?
H32A C32 H32B 107.7 . . ?

loop_
_geom_bond_atom_site_label_1
_geom_bond_atom_site_label_2
_geom_bond_distance
_geom_bond_site_symmetry_2
_geom_bond_publ_flag
Mn1 N1 2.242(5) . ?
Mn1 N3 2.243(6) . ?
Mn1 O1 2.353(5) . ?
Mn1 N2 2.355(5) . ?
Mn1 Cl1 2.4031(18) . ?
Mn1 Cl2 2.4510(18) . ?
Mn2 N4 2.248(5) . ?
Mn2 N6 2.257(5) . ?
Mn2 N5 2.341(5) . ?
Mn2 O3 2.359(5) . ?
Mn2 Cl3 2.4045(18) . ?
Mn2 Cl4 2.4583(19) . ?
N1 C1 1.349(9) . ?
N1 C5 1.356(8) . ?
N2 C6 1.478(8) . ?
N2 C13 1.482(8) . ?
N2 C7 1.485(8) . ?
N3 C12 1.326(8) . ?
N3 C8 1.353(8) . ?
N4 C17 1.329(9) . ?
N4 C21 1.342(8) . ?
N5 C22 1.470(7) . ?
N5 C23 1.471(8) . ?
N5 C29 1.500(9) . ?
N6 C24 1.327(8) . ?
N6 C28 1.346(8) . ?
O1 C14 1.438(9) . ?
O1 C15 1.440(8) . ?
O2 C16 1.408(9) . ?
O2 H2 0.98(3) . ?
O3 C30 1.431(8) . ?
O3 C31 1.436(7) . ?
O4 C32 1.430(9) . ?
O4 H4 0.80(9) . ?
C1 C2 1.375(9) . ?
C1 H1 0.9500 . ?
C2 C3 1.377(10) . ?
C2 H2A 0.9500 . ?
C3 C4 1.395(10) . ?
C3 H3 0.9500 . ?
C4 C5 1.369(8) . ?
C4 H4A 0.9500 . ?
C5 C6 1.516(8) . ?
C6 H6A 0.9900 . ?
C6 H6B 0.9900 . ?
C7 C8 1.517(9) . ?
C7 H7A 0.9900 . ?
C7 H7B 0.9900 . ?
C8 C9 1.397(9) . ?
C9 C10 1.378(10) . ?
C9 H9 0.9500 . ?
C10 C11 1.377(10) . ?
C10 H10 0.9500 . ?
C11 C12 1.408(10) . ?
C11 H11 0.9500 . ?
C12 H12 0.9500 . ?
C13 C14 1.526(9) . ?
C13 H13A 0.9900 . ?
C13 H13B 0.9900 . ?
C14 H14A 0.9900 . ?
C14 H14B 0.9900 . ?
C15 C16 1.510(10) . ?
C15 H15A 0.9900 . ?
C15 H15B 0.9900 . ?
C16 H16A 0.9900 . ?
C16 H16B 0.9900 . ?
C17 C18 1.399(9) . ?
C17 H17 0.9500 . ?
C18 C19 1.388(10) . ?
C18 H18 0.9500 . ?
C19 C20 1.383(10) . ?
C19 H19 0.9500 . ?
C20 C21 1.396(9) . ?
C20 H20 0.9500 . ?
C21 C22 1.522(8) . ?
C22 H22A 0.9900 . ?
C22 H22B 0.9900 . ?
C23 C24 1.525(8) . ?
C23 H23A 0.9900 . ?
C23 H23B 0.9900 . ?
C24 C25 1.396(9) . ?
C25 C26 1.386(9) . ?
C25 H25 0.9500 . ?
C26 C27 1.374(10) . ?
C26 H26 0.9500 . ?
C27 C28 1.400(9) . ?
C27 H27 0.9500 . ?
C28 H28 0.9500 . ?
C29 C30 1.516(9) . ?
C29 H29A 0.9900 . ?
C29 H29B 0.9900 . ?
C30 H30A 0.9900 . ?
C30 H30B 0.9900 . ?
C31 C32 1.503(10) . ?
C31 H31A 0.9900 . ?
C31 H31B 0.9900 . ?
C32 H32A 0.9900 . ?
C32 H32B 0.9900 . ?

loop_
_geom_hbond_atom_site_label_D
_geom_hbond_atom_site_label_H
_geom_hbond_atom_site_label_A
_geom_hbond_distance_DH
_geom_hbond_distance_HA
_geom_hbond_distance_DA
_geom_hbond_angle_DHA
_geom_hbond_site_symmetry_A
O2 H2 Cl1 0.98(3) 2.28(3) 3.246(6) 168(7) .
O4 H4 Cl3 0.80(9) 2.48(9) 3.247(6) 162(8) .

loop_
_geom_torsion_atom_site_label_1
_geom_torsion_atom_site_label_2
_geom_torsion_atom_site_label_3
_geom_torsion_atom_site_label_4
_geom_torsion
_geom_torsion_site_symmetry_1
_geom_torsion_site_symmetry_2
_geom_torsion_site_symmetry_3
_geom_torsion_site_symmetry_4
_geom_torsion_publ_flag
C5 N1 C1 C2 -0.5(9) . . . . ?
Mn1 N1 C1 C2 176.6(5) . . . . ?
N1 C1 C2 C3 0.9(10) . . . . ?
C1 C2 C3 C4 0.0(10) . . . . ?
C2 C3 C4 C5 -1.2(9) . . . . ?
C1 N1 C5 C4 -0.8(9) . . . . ?
Mn1 N1 C5 C4 -178.1(5) . . . . ?
C1 N1 C5 C6 -178.6(5) . . . . ?
Mn1 N1 C5 C6 4.0(7) . . . . ?
C3 C4 C5 N1 1.6(9) . . . . ?
C3 C4 C5 C6 179.3(6) . . . . ?
C13 N2 C6 C5 -77.8(7) . . . . ?
C7 N2 C6 C5 156.5(5) . . . . ?
Mn1 N2 C6 C5 43.7(6) . . . . ?
N1 C5 C6 N2 -34.4(8) . . . . ?
C4 C5 C6 N2 147.8(6) . . . . ?
C6 N2 C7 C8 -159.6(5) . . . . ?
C13 N2 C7 C8 73.6(6) . . . . ?
Mn1 N2 C7 C8 -46.6(5) . . . . ?
C12 N3 C8 C9 -0.3(9) . . . . ?
Mn1 N3 C8 C9 -178.8(5) . . . . ?
C12 N3 C8 C7 -179.6(5) . . . . ?
Mn1 N3 C8 C7 1.9(7) . . . . ?
N2 C7 C8 N3 32.5(8) . . . . ?
N2 C7 C8 C9 -146.9(6) . . . . ?
N3 C8 C9 C10 2.5(10) . . . . ?
C7 C8 C9 C10 -178.2(6) . . . . ?
C8 C9 C10 C11 -3.1(10) . . . . ?
C9 C10 C11 C12 1.7(10) . . . . ?
C8 N3 C12 C11 -1.2(9) . . . . ?
Mn1 N3 C12 C11 177.1(5) . . . . ?
C10 C11 C12 N3 0.5(10) . . . . ?
C6 N2 C13 C14 86.9(6) . . . . ?
C7 N2 C13 C14 -146.4(5) . . . . ?
Mn1 N2 C13 C14 -30.6(6) . . . . ?
C15 O1 C14 C13 140.1(5) . . . . ?
Mn1 O1 C14 C13 -47.0(6) . . . . ?
N2 C13 C14 O1 51.5(7) . . . . ?
C14 O1 C15 C16 75.0(7) . . . . ?
Mn1 O1 C15 C16 -96.4(6) . . . . ?
O1 C15 C16 O2 56.4(8) . . . . ?
C21 N4 C17 C18 0.5(9) . . . . ?
Mn2 N4 C17 C18 177.6(5) . . . . ?
N4 C17 C18 C19 -0.7(10) . . . . ?
C17 C18 C19 C20 0.8(10) . . . . ?
C18 C19 C20 C21 -0.8(10) . . . . ?
C17 N4 C21 C20 -0.5(9) . . . . ?
Mn2 N4 C21 C20 -177.8(5) . . . . ?
C17 N4 C21 C22 -178.8(6) . . . . ?
Mn2 N4 C21 C22 3.8(7) . . . . ?
C19 C20 C21 N4 0.6(9) . . . . ?
C19 C20 C21 C22 178.9(6) . . . . ?
C23 N5 C22 C21 157.6(5) . . . . ?
C29 N5 C22 C21 -78.1(6) . . . . ?
Mn2 N5 C22 C21 44.4(6) . . . . ?
N4 C21 C22 N5 -34.7(8) . . . . ?
C20 C21 C22 N5 147.0(6) . . . . ?
C22 N5 C23 C24 -160.1(5) . . . . ?
C29 N5 C23 C24 73.7(6) . . . . ?
Mn2 N5 C23 C24 -46.7(5) . . . . ?
C28 N6 C24 C25 3.4(9) . . . . ?
Mn2 N6 C24 C25 -175.5(5) . . . . ?
C28 N6 C24 C23 -179.9(5) . . . . ?
Mn2 N6 C24 C23 1.2(7) . . . . ?
N5 C23 C24 N6 32.8(8) . . . . ?
N5 C23 C24 C25 -150.5(6) . . . . ?
N6 C24 C25 C26 -1.3(10) . . . . ?
C23 C24 C25 C26 -177.8(6) . . . . ?
C24 C25 C26 C27 -0.5(10) . . . . ?
C25 C26 C27 C28 0.1(10) . . . . ?
C24 N6 C28 C27 -3.7(9) . . . . ?
Mn2 N6 C28 C27 175.1(5) . . . . ?
C26 C27 C28 N6 2.0(9) . . . . ?
C22 N5 C29 C30 87.9(6) . . . . ?
C23 N5 C29 C30 -146.7(5) . . . . ?
Mn2 N5 C29 C30 -30.8(6) . . . . ?
C31 O3 C30 C29 140.1(5) . . . . ?
Mn2 O3 C30 C29 -47.3(6) . . . . ?
N5 C29 C30 O3 51.6(7) . . . . ?
C30 O3 C31 C32 74.6(8) . . . . ?
Mn2 O3 C31 C32 -96.5(6) . . . . ?
O3 C31 C32 O4 56.7(9) . . . . ?
